data_7026559
loop_
_publ_author_name
'Chapman, Andy M.'
'Haddow, Mairi F.'
'Orton, Jonathan P. H.'
'Wass, Duncan F.'

_publ_section_title
;
 Facile dihydrogen release from phosphino-borinate ester Lewis pairs.
;
_journal_issue 27
_journal_name_full 'Dalton transactions (Cambridge, England : 2003)'
_journal_page_first 6184
_journal_page_last 6186
_journal_paper_doi 10.1039/c0dt00513d
_journal_volume 39
_journal_year 2010
_chemical_formula_moiety 'C24 H20 B F16 O P'
_chemical_formula_sum 'C24 H20 B F16 O P'
_chemical_formula_weight 670.18
_chemical_name_systematic
;
?
;
_space_group_IT_number 14
_symmetry_cell_setting monoclinic
_symmetry_space_group_name_Hall '-P 2yn'
_symmetry_space_group_name_H-M 'P 1 21/n 1'
_atom_sites_solution_hydrogens geom
_atom_sites_solution_primary direct
_atom_sites_solution_secondary difmap
_audit_creation_method SHELXL-97
_cell_angle_alpha 90.00
_cell_angle_beta 90.736(3)
_cell_angle_gamma 90.00
_cell_formula_units_Z 4
_cell_length_a 9.8156(4)
_cell_length_b 14.9264(6)
_cell_length_c 17.6266(8)
_cell_measurement_reflns_used 2338
_cell_measurement_temperature 100(2)
_cell_measurement_theta_max 26.01
_cell_measurement_theta_min 2.39
_cell_volume 2582.29(19)
_computing_cell_refinement 'Bruker SMART'
_computing_data_collection 'Bruker SMART'
_computing_data_reduction 'Bruker SAINT'
_computing_molecular_graphics 'Bruker SHELXTL'
_computing_publication_material 'Bruker SHELXTL'
_computing_structure_refinement 'SHELXL-97 (Sheldrick, 2008)'
_computing_structure_solution 'SHELXS-97 (Sheldrick, 2008)'
_diffrn_ambient_temperature 100(2)
_diffrn_measured_fraction_theta_full 0.998
_diffrn_measured_fraction_theta_max 0.998
_diffrn_measurement_device_type 'CCD area detector'
_diffrn_measurement_method 'phi and omega scans'
_diffrn_radiation_monochromator graphite
_diffrn_radiation_source 'fine-focus sealed tube'
_diffrn_radiation_type MoK\a
_diffrn_radiation_wavelength 0.71073
_diffrn_reflns_av_R_equivalents 0.0000
_diffrn_reflns_av_sigmaI/netI 0.0268
_diffrn_reflns_limit_h_max 12
_diffrn_reflns_limit_h_min -12
_diffrn_reflns_limit_k_max 19
_diffrn_reflns_limit_k_min 0
_diffrn_reflns_limit_l_max 22
_diffrn_reflns_limit_l_min 0
_diffrn_reflns_number 5988
_diffrn_reflns_theta_full 27.56
_diffrn_reflns_theta_max 27.56
_diffrn_reflns_theta_min 1.79
_exptl_absorpt_coefficient_mu 0.242
_exptl_absorpt_correction_T_max 0.862070
_exptl_absorpt_correction_T_min 0.807222
_exptl_absorpt_correction_type multi-scan
_exptl_absorpt_process_details SADABS-2008/1
_exptl_crystal_colour colourless
_exptl_crystal_density_diffrn 1.724
_exptl_crystal_density_method 'not measured'
_exptl_crystal_description block
_exptl_crystal_F_000 1344
_exptl_crystal_size_max 0.223
_exptl_crystal_size_mid 0.175
_exptl_crystal_size_min 0.159
_refine_diff_density_max 0.395
_refine_diff_density_min -0.254
_refine_diff_density_rms 0.051
_refine_ls_extinction_method none
_refine_ls_goodness_of_fit_ref 1.038
_refine_ls_hydrogen_treatment constr
_refine_ls_matrix_type full
_refine_ls_number_parameters 395
_refine_ls_number_reflns 5988
_refine_ls_number_restraints 0
_refine_ls_restrained_S_all 1.038
_refine_ls_R_factor_all 0.0415
_refine_ls_R_factor_gt 0.0323
_refine_ls_shift/su_max 0.001
_refine_ls_shift/su_mean 0.000
_refine_ls_structure_factor_coef Fsqd
_refine_ls_weighting_details 'calc w=1/[\s^2^(Fo^2^)+(0.0326P)^2^+1.2932P] where P=(Fo^2^+2Fc^2^)/3'
_refine_ls_weighting_scheme calc
_refine_ls_wR_factor_gt 0.0755
_refine_ls_wR_factor_ref 0.0802
_reflns_number_gt 5083
_reflns_number_total 5988
_reflns_threshold_expression >2sigma(I)
_cod_data_source_file c0dt00513d.txt
_cod_data_source_block twin5
_cod_depositor_comments
;
The following automatic conversions were performed:

'_symmetry_cell_setting' value 'Monoclinic' changed to 'monoclinic'
according to /home/saulius/struct/CIF-dictionaries/cif_core.dic
dictionary named 'cif_core.dic' version 2.4.2 from 2011-04-26.

Automatic conversion script
Id: cif_fix_values 1891 2012-01-12 08:04:46Z andrius 
;
_cod_original_sg_symbol_H-M P21/n
_cod_database_code 7026559

loop_
_symmetry_equiv_pos_as_xyz
'x, y, z'
'-x+1/2, y+1/2, -z+1/2'
'-x, -y, -z'
'x-1/2, -y-1/2, z-1/2'

loop_
_atom_site_label
_atom_site_type_symbol
_atom_site_fract_x
_atom_site_fract_y
_atom_site_fract_z
_atom_site_U_iso_or_equiv
_atom_site_adp_type
_atom_site_occupancy
_atom_site_symmetry_multiplicity
_atom_site_calc_flag
_atom_site_refinement_flags
P1 P 0.95522(4) 0.26609(3) 0.05539(2) 0.01421(8) Uani 1 1 d .
O1 O 0.80058(10) 0.30717(7) 0.17567(5) 0.0143(2) Uani 1 1 d .
B1 B 0.84078(16) 0.21818(11) 0.14932(8) 0.0138(3) Uani 1 1 d .
C1 C 0.93063(16) 0.22684(11) -0.04583(8) 0.0196(3) Uani 1 1 d .
C2 C 0.77630(16) 0.21642(11) -0.06016(8) 0.0221(3) Uani 1 1 d .
H2A H 0.7314 0.2745 -0.0534 0.033 Uiso 1 1 calc R
H2B H 0.7392 0.1731 -0.0241 0.033 Uiso 1 1 calc R
H2C H 0.7601 0.1950 -0.1121 0.033 Uiso 1 1 calc R
C3 C 0.98348(19) 0.29688(12) -0.10228(9) 0.0275(4) Uani 1 1 d .
H3A H 0.9579 0.2790 -0.1540 0.041 Uiso 1 1 calc R
H3B H 1.0829 0.3008 -0.0978 0.041 Uiso 1 1 calc R
H3C H 0.9433 0.3554 -0.0909 0.041 Uiso 1 1 calc R
C4 C 1.00278(17) 0.13668(11) -0.06142(9) 0.0255(3) Uani 1 1 d .
H4A H 0.9570 0.1062 -0.1039 0.038 Uiso 1 1 calc R
H4B H 0.9989 0.0989 -0.0161 0.038 Uiso 1 1 calc R
H4C H 1.0981 0.1479 -0.0742 0.038 Uiso 1 1 calc R
C5 C 1.14060(15) 0.29433(11) 0.07695(9) 0.0195(3) Uani 1 1 d .
C6 C 1.17978(18) 0.38558(12) 0.04239(10) 0.0272(4) Uani 1 1 d .
H6A H 1.1379 0.4339 0.0716 0.041 Uiso 1 1 calc R
H6B H 1.1473 0.3884 -0.0104 0.041 Uiso 1 1 calc R
H6C H 1.2791 0.3924 0.0439 0.041 Uiso 1 1 calc R
C7 C 1.23631(16) 0.22234(12) 0.04504(10) 0.0267(4) Uani 1 1 d .
H7A H 1.3289 0.2321 0.0648 0.040 Uiso 1 1 calc R
H7B H 1.2364 0.2261 -0.0105 0.040 Uiso 1 1 calc R
H7C H 1.2046 0.1629 0.0604 0.040 Uiso 1 1 calc R
C8 C 1.16548(16) 0.30092(12) 0.16312(9) 0.0241(3) Uani 1 1 d .
H8A H 1.1669 0.2406 0.1851 0.036 Uiso 1 1 calc R
H8B H 1.0923 0.3360 0.1860 0.036 Uiso 1 1 calc R
H8C H 1.2531 0.3304 0.1731 0.036 Uiso 1 1 calc R
C9 C 0.86597(15) 0.37488(10) 0.05608(8) 0.0166(3) Uani 1 1 d .
H9A H 0.9330 0.4245 0.0559 0.020 Uiso 1 1 calc R
H9B H 0.8070 0.3805 0.0103 0.020 Uiso 1 1 calc R
C10 C 0.77848(15) 0.37978(10) 0.12851(8) 0.0152(3) Uani 1 1 d .
C11 C 0.81791(16) 0.46251(10) 0.17683(8) 0.0199(3) Uani 1 1 d .
C12 C 0.62674(15) 0.38713(10) 0.10530(8) 0.0189(3) Uani 1 1 d .
C13 C 0.93140(14) 0.17113(10) 0.21654(8) 0.0153(3) Uani 1 1 d .
C14 C 0.91739(15) 0.19426(11) 0.29282(8) 0.0187(3) Uani 1 1 d .
C15 C 0.99028(16) 0.15314(12) 0.35085(8) 0.0214(3) Uani 1 1 d .
C16 C 1.08050(16) 0.08562(12) 0.33471(9) 0.0223(3) Uani 1 1 d .
C17 C 1.09407(15) 0.05736(10) 0.26087(9) 0.0200(3) Uani 1 1 d .
C18 C 1.02065(15) 0.10062(10) 0.20437(8) 0.0172(3) Uani 1 1 d .
C19 C 0.71154(14) 0.14950(10) 0.13337(8) 0.0145(3) Uani 1 1 d .
C20 C 0.71262(15) 0.07125(10) 0.09080(8) 0.0174(3) Uani 1 1 d .
C21 C 0.60602(16) 0.01078(11) 0.08622(8) 0.0207(3) Uani 1 1 d .
C22 C 0.48943(16) 0.02621(11) 0.12669(9) 0.0227(3) Uani 1 1 d .
C23 C 0.48333(15) 0.10134(11) 0.17135(8) 0.0204(3) Uani 1 1 d .
C24 C 0.59166(15) 0.16009(10) 0.17453(8) 0.0166(3) Uani 1 1 d .
F1 F 0.95197(10) 0.46358(7) 0.19131(6) 0.0290(2) Uani 1 1 d .
F2 F 0.75541(11) 0.46373(7) 0.24331(5) 0.0285(2) Uani 1 1 d .
F3 F 0.78827(11) 0.53955(6) 0.14139(6) 0.0285(2) Uani 1 1 d .
F4 F 0.54449(9) 0.39837(7) 0.16434(5) 0.0243(2) Uani 1 1 d .
F5 F 0.60346(10) 0.45568(6) 0.05751(5) 0.0250(2) Uani 1 1 d .
F6 F 0.58687(9) 0.31246(6) 0.06928(5) 0.02212(19) Uani 1 1 d .
F7 F 0.82913(10) 0.25763(7) 0.31515(5) 0.0278(2) Uani 1 1 d .
F8 F 0.97114(10) 0.17804(8) 0.42315(5) 0.0321(2) Uani 1 1 d .
F9 F 1.15284(10) 0.04662(7) 0.39078(5) 0.0304(2) Uani 1 1 d .
F10 F 1.17682(10) -0.01134(7) 0.24494(6) 0.0273(2) Uani 1 1 d .
F11 F 1.04331(10) 0.07312(6) 0.13251(5) 0.0248(2) Uani 1 1 d .
F12 F 0.82277(9) 0.04984(6) 0.04954(5) 0.0240(2) Uani 1 1 d .
F13 F 0.61580(10) -0.06261(7) 0.04263(6) 0.0304(2) Uani 1 1 d .
F14 F 0.38494(10) -0.03125(8) 0.12258(6) 0.0359(3) Uani 1 1 d .
F15 F 0.37154(9) 0.11790(7) 0.21274(6) 0.0292(2) Uani 1 1 d .
F16 F 0.57588(9) 0.22998(6) 0.22186(5) 0.0231(2) Uani 1 1 d .

loop_
_atom_site_aniso_label
_atom_site_aniso_U_11
_atom_site_aniso_U_22
_atom_site_aniso_U_33
_atom_site_aniso_U_23
_atom_site_aniso_U_13
_atom_site_aniso_U_12
P1 0.01525(18) 0.01264(18) 0.01478(16) -0.00122(13) 0.00175(13) -0.00004(14)
O1 0.0183(5) 0.0119(5) 0.0128(4) -0.0002(4) 0.0010(4) 0.0016(4)
B1 0.0151(7) 0.0141(8) 0.0123(6) 0.0000(6) 0.0013(5) -0.0001(6)
C1 0.0241(8) 0.0193(8) 0.0156(6) -0.0038(6) 0.0037(6) -0.0010(6)
C2 0.0264(8) 0.0239(8) 0.0160(7) -0.0039(6) -0.0026(6) 0.0002(6)
C3 0.0392(10) 0.0260(9) 0.0174(7) -0.0003(6) 0.0079(7) -0.0037(7)
C4 0.0285(8) 0.0223(9) 0.0260(8) -0.0084(6) 0.0078(6) 0.0003(7)
C5 0.0155(7) 0.0181(8) 0.0250(7) 0.0003(6) 0.0017(6) -0.0030(6)
C6 0.0254(8) 0.0226(9) 0.0336(9) 0.0023(7) 0.0017(7) -0.0086(7)
C7 0.0171(8) 0.0261(9) 0.0369(9) -0.0009(7) 0.0056(6) 0.0008(6)
C8 0.0181(8) 0.0262(9) 0.0278(8) -0.0010(7) -0.0031(6) -0.0053(6)
C9 0.0193(7) 0.0142(7) 0.0163(6) 0.0010(5) 0.0031(5) 0.0016(5)
C10 0.0182(7) 0.0120(7) 0.0154(6) -0.0007(5) 0.0017(5) 0.0008(5)
C11 0.0246(8) 0.0150(7) 0.0202(7) -0.0020(6) 0.0034(6) 0.0000(6)
C12 0.0203(7) 0.0171(8) 0.0193(7) 0.0016(6) 0.0019(6) 0.0037(6)
C13 0.0135(6) 0.0154(7) 0.0170(6) 0.0016(5) -0.0007(5) -0.0026(5)
C14 0.0151(7) 0.0219(8) 0.0190(7) 0.0014(6) 0.0004(5) 0.0014(6)
C15 0.0187(7) 0.0302(9) 0.0152(6) 0.0025(6) -0.0011(5) -0.0041(6)
C16 0.0165(7) 0.0258(9) 0.0245(7) 0.0118(6) -0.0054(6) -0.0044(6)
C17 0.0138(7) 0.0160(7) 0.0302(8) 0.0061(6) 0.0014(6) -0.0007(6)
C18 0.0171(7) 0.0155(7) 0.0190(7) 0.0001(6) 0.0021(5) -0.0035(6)
C19 0.0149(7) 0.0146(7) 0.0140(6) 0.0016(5) -0.0016(5) 0.0002(5)
C20 0.0165(7) 0.0190(8) 0.0166(6) -0.0002(6) 0.0011(5) 0.0009(6)
C21 0.0253(8) 0.0161(8) 0.0208(7) -0.0043(6) -0.0018(6) -0.0028(6)
C22 0.0184(7) 0.0227(8) 0.0270(8) -0.0002(6) -0.0016(6) -0.0084(6)
C23 0.0152(7) 0.0244(8) 0.0217(7) 0.0012(6) 0.0030(5) -0.0010(6)
C24 0.0183(7) 0.0164(7) 0.0150(6) -0.0005(5) 0.0002(5) -0.0003(6)
F1 0.0260(5) 0.0243(5) 0.0365(5) -0.0111(4) -0.0047(4) -0.0038(4)
F2 0.0416(6) 0.0246(5) 0.0195(4) -0.0080(4) 0.0083(4) -0.0025(4)
F3 0.0414(6) 0.0119(5) 0.0323(5) -0.0003(4) 0.0038(4) 0.0016(4)
F4 0.0197(5) 0.0278(5) 0.0255(4) 0.0021(4) 0.0066(4) 0.0069(4)
F5 0.0261(5) 0.0227(5) 0.0261(5) 0.0080(4) -0.0004(4) 0.0077(4)
F6 0.0200(5) 0.0223(5) 0.0240(4) -0.0005(4) -0.0055(3) -0.0004(4)
F7 0.0303(5) 0.0372(6) 0.0158(4) -0.0022(4) 0.0005(4) 0.0139(4)
F8 0.0336(6) 0.0483(7) 0.0142(4) 0.0016(4) -0.0037(4) 0.0043(5)
F9 0.0244(5) 0.0363(6) 0.0304(5) 0.0154(4) -0.0096(4) 0.0011(4)
F10 0.0225(5) 0.0202(5) 0.0393(5) 0.0077(4) 0.0009(4) 0.0066(4)
F11 0.0307(5) 0.0215(5) 0.0223(4) -0.0028(4) 0.0008(4) 0.0079(4)
F12 0.0225(5) 0.0196(5) 0.0301(5) -0.0080(4) 0.0084(4) 0.0000(4)
F13 0.0333(6) 0.0218(5) 0.0361(5) -0.0130(4) 0.0033(4) -0.0081(4)
F14 0.0272(5) 0.0325(6) 0.0481(6) -0.0102(5) 0.0061(5) -0.0173(4)
F15 0.0180(5) 0.0330(6) 0.0370(5) -0.0052(4) 0.0112(4) -0.0060(4)
F16 0.0235(5) 0.0219(5) 0.0240(4) -0.0071(4) 0.0095(4) -0.0045(4)

loop_
_atom_type_symbol
_atom_type_description
_atom_type_scat_dispersion_real
_atom_type_scat_dispersion_imag
_atom_type_scat_source
C C 0.0033 0.0016 'International Tables Vol C Tables 4.2.6.8 and 6.1.1.4'
H H 0.0000 0.0000 'International Tables Vol C Tables 4.2.6.8 and 6.1.1.4'
B B 0.0013 0.0007 'International Tables Vol C Tables 4.2.6.8 and 6.1.1.4'
O O 0.0106 0.0060 'International Tables Vol C Tables 4.2.6.8 and 6.1.1.4'
F F 0.0171 0.0103 'International Tables Vol C Tables 4.2.6.8 and 6.1.1.4'
P P 0.1023 0.0942 'International Tables Vol C Tables 4.2.6.8 and 6.1.1.4'

loop_
_geom_angle_atom_site_label_1
_geom_angle_atom_site_label_2
_geom_angle_atom_site_label_3
_geom_angle
C9 P1 C1 102.94(7)
C9 P1 C5 104.88(7)
C1 P1 C5 111.57(7)
C9 P1 B1 92.01(6)
C1 P1 B1 124.45(7)
C5 P1 B1 115.52(7)
C10 O1 B1 124.21(10)
O1 B1 C13 107.88(11)
O1 B1 C19 114.06(12)
C13 B1 C19 105.48(11)
O1 B1 P1 95.09(9)
C13 B1 P1 114.83(10)
C19 B1 P1 119.09(9)
C3 C1 C2 107.56(13)
C3 C1 C4 108.51(13)
C2 C1 C4 109.54(13)
C3 C1 P1 111.09(11)
C2 C1 P1 107.43(10)
C4 C1 P1 112.58(11)
C1 C2 H2A 109.5
C1 C2 H2B 109.5
H2A C2 H2B 109.5
C1 C2 H2C 109.5
H2A C2 H2C 109.5
H2B C2 H2C 109.5
C1 C3 H3A 109.5
C1 C3 H3B 109.5
H3A C3 H3B 109.5
C1 C3 H3C 109.5
H3A C3 H3C 109.5
H3B C3 H3C 109.5
C1 C4 H4A 109.5
C1 C4 H4B 109.5
H4A C4 H4B 109.5
C1 C4 H4C 109.5
H4A C4 H4C 109.5
H4B C4 H4C 109.5
C8 C5 C7 108.40(13)
C8 C5 C6 107.23(13)
C7 C5 C6 108.40(13)
C8 C5 P1 110.54(10)
C7 C5 P1 111.06(11)
C6 C5 P1 111.07(11)
C5 C6 H6A 109.5
C5 C6 H6B 109.5
H6A C6 H6B 109.5
C5 C6 H6C 109.5
H6A C6 H6C 109.5
H6B C6 H6C 109.5
C5 C7 H7A 109.5
C5 C7 H7B 109.5
H7A C7 H7B 109.5
C5 C7 H7C 109.5
H7A C7 H7C 109.5
H7B C7 H7C 109.5
C5 C8 H8A 109.5
C5 C8 H8B 109.5
H8A C8 H8B 109.5
C5 C8 H8C 109.5
H8A C8 H8C 109.5
H8B C8 H8C 109.5
C10 C9 P1 108.37(10)
C10 C9 H9A 110.0
P1 C9 H9A 110.0
C10 C9 H9B 110.0
P1 C9 H9B 110.0
H9A C9 H9B 108.4
O1 C10 C12 111.03(12)
O1 C10 C11 105.00(11)
C12 C10 C11 108.85(12)
O1 C10 C9 111.99(12)
C12 C10 C9 109.15(11)
C11 C10 C9 110.74(12)
F2 C11 F1 107.20(12)
F2 C11 F3 107.43(12)
F1 C11 F3 106.63(12)
F2 C11 C10 112.41(12)
F1 C11 C10 110.69(12)
F3 C11 C10 112.18(12)
F4 C12 F6 107.35(12)
F4 C12 F5 107.05(12)
F6 C12 F5 106.89(12)
F4 C12 C10 113.16(12)
F6 C12 C10 109.99(12)
F5 C12 C10 112.10(12)
C18 C13 C14 113.98(13)
C18 C13 B1 123.61(12)
C14 C13 B1 122.23(13)
F7 C14 C15 115.11(13)
F7 C14 C13 121.82(13)
C15 C14 C13 123.06(14)
F8 C15 C16 119.86(14)
F8 C15 C14 120.08(15)
C16 C15 C14 120.04(14)
F9 C16 C15 120.12(14)
F9 C16 C17 120.45(15)
C15 C16 C17 119.41(14)
F10 C17 C16 119.92(14)
F10 C17 C18 121.23(14)
C16 C17 C18 118.84(14)
F11 C18 C17 116.27(13)
F11 C18 C13 119.11(13)
C17 C18 C13 124.57(14)
C20 C19 C24 112.80(13)
C20 C19 B1 127.06(12)
C24 C19 B1 119.38(12)
F12 C20 C21 115.14(13)
F12 C20 C19 120.15(13)
C21 C20 C19 124.71(13)
F13 C21 C22 119.97(14)
F13 C21 C20 120.42(14)
C22 C21 C20 119.61(14)
F14 C22 C23 121.06(14)
F14 C22 C21 120.44(15)
C23 C22 C21 118.50(14)
F15 C23 C22 120.15(14)
F15 C23 C24 119.59(14)
C22 C23 C24 120.26(14)
F16 C24 C23 115.05(12)
F16 C24 C19 120.87(13)
C23 C24 C19 124.07(14)

loop_
_geom_bond_atom_site_label_1
_geom_bond_atom_site_label_2
_geom_bond_distance
P1 C9 1.8452(15)
P1 C1 1.8905(15)
P1 C5 1.9013(16)
P1 B1 2.1360(15)
O1 C10 1.3813(17)
O1 B1 1.4631(18)
B1 C13 1.631(2)
B1 C19 1.652(2)
C1 C3 1.538(2)
C1 C2 1.540(2)
C1 C4 1.547(2)
C2 H2A 0.9800
C2 H2B 0.9800
C2 H2C 0.9800
C3 H3A 0.9800
C3 H3B 0.9800
C3 H3C 0.9800
C4 H4A 0.9800
C4 H4B 0.9800
C4 H4C 0.9800
C5 C8 1.538(2)
C5 C7 1.539(2)
C5 C6 1.543(2)
C6 H6A 0.9800
C6 H6B 0.9800
C6 H6C 0.9800
C7 H7A 0.9800
C7 H7B 0.9800
C7 H7C 0.9800
C8 H8A 0.9800
C8 H8B 0.9800
C8 H8C 0.9800
C9 C10 1.5495(18)
C9 H9A 0.9900
C9 H9B 0.9900
C10 C12 1.543(2)
C10 C11 1.547(2)
C11 F2 1.3297(17)
C11 F1 1.3373(19)
C11 F3 1.3389(18)
C12 F4 1.3359(16)
C12 F6 1.3386(18)
C12 F5 1.3431(17)
C13 C18 1.388(2)
C13 C14 1.397(2)
C14 F7 1.3450(17)
C14 C15 1.384(2)
C15 F8 1.3430(17)
C15 C16 1.374(2)
C16 F9 1.3423(17)
C16 C17 1.376(2)
C17 F10 1.3401(18)
C17 C18 1.382(2)
C18 F11 1.3527(17)
C19 C20 1.388(2)
C19 C24 1.3993(19)
C20 F12 1.3492(16)
C20 C21 1.383(2)
C21 F13 1.3421(18)
C21 C22 1.376(2)
C22 F14 1.3382(18)
C22 C23 1.372(2)
C23 F15 1.3484(17)
C23 C24 1.379(2)
C24 F16 1.3458(17)

loop_
_geom_torsion_atom_site_label_1
_geom_torsion_atom_site_label_2
_geom_torsion_atom_site_label_3
_geom_torsion_atom_site_label_4
_geom_torsion
C10 O1 B1 C13 150.09(12)
C10 O1 B1 C19 -93.10(15)
C10 O1 B1 P1 31.95(14)
C9 P1 B1 O1 -20.21(9)
C1 P1 B1 O1 -127.42(9)
C5 P1 B1 O1 87.35(10)
C9 P1 B1 C13 -132.59(11)
C1 P1 B1 C13 120.20(11)
C5 P1 B1 C13 -25.04(13)
C9 P1 B1 C19 100.99(12)
C1 P1 B1 C19 -6.23(15)
C5 P1 B1 C19 -151.46(11)
C9 P1 C1 C3 55.85(13)
C5 P1 C1 C3 -56.13(13)
B1 P1 C1 C3 157.47(11)
C9 P1 C1 C2 -61.54(12)
C5 P1 C1 C2 -173.52(10)
B1 P1 C1 C2 40.08(14)
C9 P1 C1 C4 177.78(11)
C5 P1 C1 C4 65.80(13)
B1 P1 C1 C4 -80.60(13)
C9 P1 C5 C8 84.71(12)
C1 P1 C5 C8 -164.54(11)
B1 P1 C5 C8 -14.91(14)
C9 P1 C5 C7 -154.93(11)
C1 P1 C5 C7 -44.18(13)
B1 P1 C5 C7 105.45(12)
C9 P1 C5 C6 -34.20(12)
C1 P1 C5 C6 76.55(12)
B1 P1 C5 C6 -133.82(11)
C1 P1 C9 C10 135.20(10)
C5 P1 C9 C10 -107.97(10)
B1 P1 C9 C10 9.12(11)
B1 O1 C10 C12 93.11(15)
B1 O1 C10 C11 -149.42(12)
B1 O1 C10 C9 -29.19(18)
P1 C9 C10 O1 5.85(15)
P1 C9 C10 C12 -117.51(11)
P1 C9 C10 C11 122.68(11)
O1 C10 C11 F2 -52.18(16)
C12 C10 C11 F2 66.77(16)
C9 C10 C11 F2 -173.24(12)
O1 C10 C11 F1 67.66(14)
C12 C10 C11 F1 -173.39(11)
C9 C10 C11 F1 -53.40(16)
O1 C10 C11 F3 -173.37(11)
C12 C10 C11 F3 -54.43(16)
C9 C10 C11 F3 65.57(16)
O1 C10 C12 F4 60.74(16)
C11 C10 C12 F4 -54.37(16)
C9 C10 C12 F4 -175.34(12)
O1 C10 C12 F6 -59.31(14)
C11 C10 C12 F6 -174.41(11)
C9 C10 C12 F6 64.62(15)
O1 C10 C12 F5 -178.08(11)
C11 C10 C12 F5 66.82(15)
C9 C10 C12 F5 -54.15(16)
O1 B1 C13 C18 -159.21(13)
C19 B1 C13 C18 78.52(16)
P1 B1 C13 C18 -54.62(17)
O1 B1 C13 C14 25.93(18)
C19 B1 C13 C14 -96.34(15)
P1 B1 C13 C14 130.52(13)
C18 C13 C14 F7 -176.11(13)
B1 C13 C14 F7 -0.8(2)
C18 C13 C14 C15 2.6(2)
B1 C13 C14 C15 177.92(14)
F7 C14 C15 F8 -0.6(2)
C13 C14 C15 F8 -179.42(14)
F7 C14 C15 C16 178.15(14)
C13 C14 C15 C16 -0.6(2)
F8 C15 C16 F9 -2.3(2)
C14 C15 C16 F9 178.97(14)
F8 C15 C16 C17 176.57(14)
C14 C15 C16 C17 -2.2(2)
F9 C16 C17 F10 2.1(2)
C15 C16 C17 F10 -176.77(14)
F9 C16 C17 C18 -178.33(14)
C15 C16 C17 C18 2.9(2)
F10 C17 C18 F11 -3.7(2)
C16 C17 C18 F11 176.68(13)
F10 C17 C18 C13 178.89(13)
C16 C17 C18 C13 -0.7(2)
C14 C13 C18 F11 -179.27(13)
B1 C13 C18 F11 5.5(2)
C14 C13 C18 C17 -1.9(2)
B1 C13 C18 C17 -177.17(14)
O1 B1 C19 C20 162.17(13)
C13 B1 C19 C20 -79.64(17)
P1 B1 C19 C20 51.10(19)
O1 B1 C19 C24 -28.51(18)
C13 B1 C19 C24 89.68(15)
P1 B1 C19 C24 -139.58(12)
C24 C19 C20 F12 -178.10(13)
B1 C19 C20 F12 -8.2(2)
C24 C19 C20 C21 2.4(2)
B1 C19 C20 C21 172.27(14)
F12 C20 C21 F13 -0.5(2)
C19 C20 C21 F13 179.08(14)
F12 C20 C21 C22 179.50(14)
C19 C20 C21 C22 -0.9(2)
F13 C21 C22 F14 -0.4(2)
C20 C21 C22 F14 179.58(14)
F13 C21 C22 C23 179.28(14)
C20 C21 C22 C23 -0.7(2)
F14 C22 C23 F15 0.8(2)
C21 C22 C23 F15 -178.96(14)
F14 C22 C23 C24 -179.61(15)
C21 C22 C23 C24 0.7(2)
F15 C23 C24 F16 1.5(2)
C22 C23 C24 F16 -178.14(14)
F15 C23 C24 C19 -179.39(14)
C22 C23 C24 C19 1.0(2)
C20 C19 C24 F16 176.70(13)
B1 C19 C24 F16 5.9(2)
C20 C19 C24 C23 -2.4(2)
B1 C19 C24 C23 -173.14(14)
